data_7228300
loop_
_publ_author_name
'Mochida, Tomoyuki'
'Ishida, Mai'
'Tominaga, Takumi'
'Takahashi, Kazuyuki'
'Sakurai, Takahiro'
'Ohta, Hitoshi'

_publ_section_title
;
 Paramagnetic ionic plastic crystals containing the octamethylferrocenium
 cation: counteranion dependence of phase transitions and crystal
 structures
;
_journal_name_full 'Phys. Chem. Chem. Phys.'
_journal_paper_doi 10.1039/C7CP02746J
_journal_year 2017
_chemical_formula_sum 'C22 H26 B Fe N4'
_chemical_formula_weight 413.13
_chemical_name_systematic 'Octamethylferrocenium tetracyanoborate'
_space_group_crystal_system tetragonal
_space_group_IT_number 142
_space_group_name_Hall '-I 4bd 2c'
_space_group_name_H-M_alt 'I 41/a c d'
_symmetry_space_group_name_Hall '-I 4bd 2c'
_symmetry_space_group_name_H-M 'I 41/a c d :2'
_atom_sites_solution_hydrogens geom
_atom_sites_solution_primary direct
_atom_sites_solution_secondary difmap
_audit_update_record
;
2016-12-27 deposited with the CCDC.
2017-05-23 downloaded from the CCDC.
;
_cell_angle_alpha 90
_cell_angle_beta 90
_cell_angle_gamma 90
_cell_formula_units_Z 16
_cell_length_a 19.357(2)
_cell_length_b 19.357(2)
_cell_length_c 23.627(3)
_cell_measurement_reflns_used 9911
_cell_measurement_temperature 100.(2)
_cell_measurement_theta_max 27.4748
_cell_measurement_theta_min 2.2773
_cell_volume 8852.9(17)
_computing_cell_refinement 'SAINT V8.27B (Bruker AXS Inc., 2012)'
_computing_data_reduction 'SAINT V8.27B (Bruker AXS Inc., 2012)'
_computing_structure_refinement 'SHELXL-2014/7 (Sheldrick, 2014)'
_computing_structure_solution 'SHELXS-97 (Sheldrick, 1997)'
_diffrn_ambient_temperature 100.(2)
_diffrn_detector_area_resol_mean 8.3333
_diffrn_measured_fraction_theta_full 1.000
_diffrn_measured_fraction_theta_max 1.000
_diffrn_measurement_device_type 'Bruker APEXII CCD area detector'
_diffrn_measurement_method 'phi an_diffrn_radiation_type'
_diffrn_radiation_monochromator 'Bruker Helios multilayer confocal mirror'
_diffrn_radiation_type ' MoK\a'
_diffrn_radiation_wavelength 0.71073
_diffrn_reflns_av_R_equivalents 0.0228
_diffrn_reflns_av_unetI/netI 0.0125
_diffrn_reflns_limit_h_max 24
_diffrn_reflns_limit_h_min -24
_diffrn_reflns_limit_k_max 22
_diffrn_reflns_limit_k_min -25
_diffrn_reflns_limit_l_max 30
_diffrn_reflns_limit_l_min -25
_diffrn_reflns_number 24192
_diffrn_reflns_theta_full 27.48
_diffrn_reflns_theta_max 27.48
_diffrn_reflns_theta_min 2.10
_exptl_absorpt_coefficient_mu 0.695
_exptl_absorpt_correction_T_max 0.80
_exptl_absorpt_correction_T_min 0.74
_exptl_absorpt_correction_type multi-scan
_exptl_absorpt_process_details 'SADABS V2012/1 (Bruker AXS Inc.)'
_exptl_crystal_colour green
_exptl_crystal_density_diffrn 1.240
_exptl_crystal_density_method 'not measured'
_exptl_crystal_description block
_exptl_crystal_F_000 3472
_exptl_crystal_recrystallization_method 'Re-crystallisation from solvent'
_exptl_crystal_size_max 0.660
_exptl_crystal_size_mid 0.340
_exptl_crystal_size_min 0.330
_refine_diff_density_max 0.287
_refine_diff_density_min -0.199
_refine_ls_extinction_coef 0.00027(4)
_refine_ls_extinction_method 'SHELXL-2014/7 (Sheldrick 2014'
_refine_ls_goodness_of_fit_ref 1.069
_refine_ls_hydrogen_treatment constr
_refine_ls_matrix_type full
_refine_ls_number_parameters 134
_refine_ls_number_reflns 2550
_refine_ls_number_restraints 0
_refine_ls_restrained_S_all 1.069
_refine_ls_R_factor_all 0.0366
_refine_ls_R_factor_gt 0.0320
_refine_ls_shift/su_max 0.000
_refine_ls_shift/su_mean 0.000
_refine_ls_structure_factor_coef Fsqd
_refine_ls_weighting_details 'w=1/[\s^2^(Fo^2^)+(0.0430P)^2^+7.9526P] where P=(Fo^2^+2Fc^2^)/3'
_refine_ls_weighting_scheme calc
_refine_ls_wR_factor_gt 0.0866
_refine_ls_wR_factor_ref 0.0924
_reflns_number_gt 2221
_reflns_number_total 2550
_reflns_threshold_expression 'I > 2\s(I)'
_cod_data_source_file c7cp02746j2.cif
_cod_data_source_block OMFBCN4_2
_cod_original_cell_volume 8853.(2)
_cod_database_code 7228300

loop_
_space_group_symop_operation_xyz
'x, y, z'
'-x+1/2, -y, z+1/2'
'-y+1/4, x+3/4, z+1/4'
'y+1/4, -x+1/4, z+3/4'
'-x+1/2, y, -z'
'x, -y, -z+1/2'
'y+1/4, x+3/4, -z+3/4'
'-y+1/4, -x+1/4, -z+1/4'
'x+1/2, y+1/2, z+1/2'
'-x+1, -y+1/2, z+1'
'-y+3/4, x+5/4, z+3/4'
'y+3/4, -x+3/4, z+5/4'
'-x+1, y+1/2, -z+1/2'
'x+1/2, -y+1/2, -z+1'
'y+3/4, x+5/4, -z+5/4'
'-y+3/4, -x+3/4, -z+3/4'
'-x, -y, -z'
'x-1/2, y, -z-1/2'
'y-1/4, -x-3/4, -z-1/4'
'-y-1/4, x-1/4, -z-3/4'
'x-1/2, -y, z'
'-x, y, z-1/2'
'-y-1/4, -x-3/4, z-3/4'
'y-1/4, x-1/4, z-1/4'
'-x+1/2, -y+1/2, -z+1/2'
'x, y+1/2, -z'
'y+1/4, -x-1/4, -z+1/4'
'-y+1/4, x+1/4, -z-1/4'
'x, -y+1/2, z+1/2'
'-x+1/2, y+1/2, z'
'-y+1/4, -x-1/4, z-1/4'
'y+1/4, x+1/4, z+1/4'

loop_
_atom_site_type_symbol
_atom_site_label
_atom_site_fract_x
_atom_site_fract_y
_atom_site_fract_z
_atom_site_U_iso_or_equiv
_atom_site_adp_type
_atom_site_calc_flag
_atom_site_refinement_flags_adp
_atom_site_refinement_flags_occupancy
_atom_site_refinement_flags_posn
_atom_site_occupancy
Fe Fe1 0.5 0 0 0.02051(12) Uani d . P S 1
C C3 0.43436(6) 0.04114(6) 0.06343(5) 0.0245(3) Uani d . . . 1
C C5 0.45823(7) 0.09571(7) -0.02176(5) 0.0291(3) Uani d . . . 1
C C1 0.40981(7) 0.04169(7) -0.03167(6) 0.0338(3) Uani d . . . 1
H H1 0.3906 0.0301 -0.0674 0.041 Uiso calc U . R 1
C C4 0.47347(6) 0.09533(6) 0.03749(5) 0.0237(2) Uani d . . . 1
C C10 0.18487(7) 0.22530(7) 0.01174(6) 0.0322(3) Uani d . . . 1
C C11 0.26455(7) 0.13048(7) 0.05434(6) 0.0318(3) Uani d . . . 1
C C2 0.39475(7) 0.00772(6) 0.02051(6) 0.0307(3) Uani d . . . 1
C C7 0.43381(7) 0.02391(8) 0.12495(6) 0.0362(3) Uani d . . . 1
H H7A 0.3956 0.0483 0.1435 0.054 Uiso calc U . R 1
H H7B 0.4777 0.0382 0.1421 0.054 Uiso calc U . R 1
H H7C 0.4278 -0.026 0.1297 0.054 Uiso calc U . R 1
C C6 0.34498(8) -0.05023(8) 0.02913(9) 0.0505(5) Uani d . . . 1
H H6A 0.366 -0.0854 0.0535 0.076 Uiso calc U . R 1
H H6B 0.3333 -0.0708 -0.0075 0.076 Uiso calc U . R 1
H H6C 0.3029 -0.0326 0.0471 0.076 Uiso calc U . R 1
C C8 0.52092(7) 0.14416(7) 0.06759(6) 0.0331(3) Uani d . . . 1
H H8A 0.5543 0.1633 0.0406 0.05 Uiso calc U . R 1
H H8B 0.5456 0.1194 0.0975 0.05 Uiso calc U . R 1
H H8C 0.4939 0.1818 0.0843 0.05 Uiso calc U . R 1
C C9 0.48692(9) 0.14490(8) -0.06494(6) 0.0413(4) Uani d . . . 1
H H9A 0.4847 0.1236 -0.1025 0.062 Uiso calc U . R 1
H H9B 0.5351 0.1556 -0.0557 0.062 Uiso calc U . R 1
H H9C 0.4597 0.1876 -0.0648 0.062 Uiso calc U . R 1
B B1 0.25 0.17710(11) 0 0.0255(4) Uani d T P S 1
N N1 0.13917(7) 0.26102(7) 0.02039(7) 0.0455(3) Uani d . . . 1
N N2 0.27580(7) 0.09901(7) 0.09410(5) 0.0436(3) Uani d . . . 1

loop_
_atom_site_aniso_label
_atom_site_aniso_U_11
_atom_site_aniso_U_22
_atom_site_aniso_U_33
_atom_site_aniso_U_12
_atom_site_aniso_U_13
_atom_site_aniso_U_23
Fe1 0.02068(16) 0.01720(15) 0.02367(18) 0.00346(8) -0.00587(8) -0.00416(8)
C3 0.0218(6) 0.0214(6) 0.0304(6) 0.0027(4) -0.0001(5) -0.0015(5)
C5 0.0346(7) 0.0259(6) 0.0269(6) 0.0131(5) -0.0032(5) -0.0013(5)
C1 0.0301(7) 0.0359(7) 0.0355(7) 0.0145(6) -0.0136(5) -0.0119(5)
C4 0.0263(6) 0.0183(5) 0.0265(6) 0.0033(4) -0.0002(5) -0.0027(4)
C10 0.0274(7) 0.0341(7) 0.0352(7) 0.0001(5) -0.0002(5) 0.0067(6)
C11 0.0333(7) 0.0340(7) 0.0279(6) 0.0088(5) 0.0017(5) -0.0039(5)
C2 0.0210(6) 0.0246(6) 0.0465(8) 0.0040(5) -0.0050(6) -0.0083(5)
C7 0.0359(7) 0.0384(7) 0.0342(7) 0.0043(6) 0.0060(6) 0.0067(6)
C6 0.0249(7) 0.0336(8) 0.0931(14) -0.0043(6) -0.0031(8) -0.0163(8)
C8 0.0351(7) 0.0263(6) 0.0379(7) -0.0061(5) 0.0027(6) -0.0098(5)
C9 0.0552(9) 0.0363(8) 0.0326(7) 0.0194(7) 0.0049(6) 0.0085(6)
B1 0.0231(9) 0.0287(10) 0.0246(9) 0 0.0005(7) 0
N1 0.0335(7) 0.0443(7) 0.0587(8) 0.0068(6) 0.0023(6) 0.0118(6)
N2 0.0524(8) 0.0481(7) 0.0302(6) 0.0208(6) 0.0024(5) 0.0005(5)

loop_
_atom_type_symbol
_atom_type_description
_atom_type_scat_dispersion_real
_atom_type_scat_dispersion_imag
_atom_type_scat_source
C C 0.0033 0.0016 'International Tables Vol C Tables 4.2.6.8 and 6.1.1.4'
H H 0.0000 0.0000 'International Tables Vol C Tables 4.2.6.8 and 6.1.1.4'
B B 0.0013 0.0007 'International Tables Vol C Tables 4.2.6.8 and 6.1.1.4'
N N 0.0061 0.0033 'International Tables Vol C Tables 4.2.6.8 and 6.1.1.4'
Fe Fe 0.3463 0.8444 'International Tables Vol C Tables 4.2.6.8 and 6.1.1.4'

loop_
_geom_angle_atom_site_label_1
_geom_angle_atom_site_label_2
_geom_angle_atom_site_label_3
_geom_angle_site_symmetry_1
_geom_angle_site_symmetry_3
_geom_angle
C1 Fe1 C1 . 17_655 180.0
C1 Fe1 C5 . . 40.12(6)
C1 Fe1 C5 17_655 . 139.88(6)
C1 Fe1 C5 . 17_655 139.87(6)
C1 Fe1 C5 17_655 17_655 40.12(6)
C5 Fe1 C5 . 17_655 180.0
C1 Fe1 C2 . 17_655 139.91(6)
C1 Fe1 C2 17_655 17_655 40.09(6)
C5 Fe1 C2 . 17_655 112.49(5)
C5 Fe1 C2 17_655 17_655 67.51(5)
C1 Fe1 C2 . . 40.09(6)
C1 Fe1 C2 17_655 . 139.91(6)
C5 Fe1 C2 . . 67.51(5)
C5 Fe1 C2 17_655 . 112.49(5)
C2 Fe1 C2 17_655 . 180.0
C1 Fe1 C4 . . 66.70(5)
C1 Fe1 C4 17_655 . 113.30(5)
C5 Fe1 C4 . . 39.86(5)
C5 Fe1 C4 17_655 . 140.14(5)
C2 Fe1 C4 17_655 . 113.28(5)
C2 Fe1 C4 . . 66.72(5)
C1 Fe1 C4 . 17_655 113.30(5)
C1 Fe1 C4 17_655 17_655 66.70(5)
C5 Fe1 C4 . 17_655 140.14(5)
C5 Fe1 C4 17_655 17_655 39.86(5)
C2 Fe1 C4 17_655 17_655 66.72(5)
C2 Fe1 C4 . 17_655 113.28(5)
C4 Fe1 C4 . 17_655 180.00(6)
C1 Fe1 C3 . . 66.57(5)
C1 Fe1 C3 17_655 . 113.43(5)
C5 Fe1 C3 . . 66.94(5)
C5 Fe1 C3 17_655 . 113.06(5)
C2 Fe1 C3 17_655 . 140.49(5)
C2 Fe1 C3 . . 39.51(5)
C4 Fe1 C3 . . 39.56(4)
C4 Fe1 C3 17_655 . 140.44(4)
C1 Fe1 C3 . 17_655 113.43(5)
C1 Fe1 C3 17_655 17_655 66.57(5)
C5 Fe1 C3 . 17_655 113.06(5)
C5 Fe1 C3 17_655 17_655 66.94(5)
C2 Fe1 C3 17_655 17_655 39.51(5)
C2 Fe1 C3 . 17_655 140.49(5)
C4 Fe1 C3 . 17_655 140.44(4)
C4 Fe1 C3 17_655 17_655 39.56(4)
C3 Fe1 C3 . 17_655 180.0
C2 C3 C4 . . 108.19(11)
C2 C3 C7 . . 125.99(12)
C4 C3 C7 . . 125.80(11)
C2 C3 Fe1 . . 69.47(7)
C4 C3 Fe1 . . 69.85(7)
C7 C3 Fe1 . . 127.54(9)
C1 C5 C4 . . 107.03(11)
C1 C5 C9 . . 126.68(12)
C4 C5 C9 . . 126.27(13)
C1 C5 Fe1 . . 69.10(7)
C4 C5 Fe1 . . 70.99(7)
C9 C5 Fe1 . . 125.95(9)
C5 C1 C2 . . 109.32(11)
C5 C1 Fe1 . . 70.77(7)
C2 C1 Fe1 . . 71.31(7)
C5 C4 C3 . . 108.28(11)
C5 C4 C8 . . 126.00(11)
C3 C4 C8 . . 125.71(11)
C5 C4 Fe1 . . 69.14(7)
C3 C4 Fe1 . . 70.59(7)
C8 C4 Fe1 . . 127.01(9)
N1 C10 B1 . . 178.49(16)
N2 C11 B1 . . 177.73(16)
C3 C2 C1 . . 107.18(12)
C3 C2 C6 . . 126.21(15)
C1 C2 C6 . . 126.58(14)
C3 C2 Fe1 . . 71.02(7)
C1 C2 Fe1 . . 68.60(7)
C6 C2 Fe1 . . 127.18(9)
C10 B1 C10 . 5 108.28(15)
C10 B1 C11 . . 109.34(7)
C10 B1 C11 5 . 109.39(7)
C10 B1 C11 . 5 109.38(7)
C10 B1 C11 5 5 109.34(7)
C11 B1 C11 . 5 111.06(16)

loop_
_geom_bond_atom_site_label_1
_geom_bond_atom_site_label_2
_geom_bond_site_symmetry_2
_geom_bond_distance
Fe1 C1 . 2.0637(12)
Fe1 C1 17_655 2.0637(12)
Fe1 C5 . 2.0858(12)
Fe1 C5 17_655 2.0858(12)
Fe1 C2 17_655 2.0995(13)
Fe1 C2 . 2.0995(13)
Fe1 C4 . 2.1104(12)
Fe1 C4 17_655 2.1104(12)
Fe1 C3 . 2.1201(12)
Fe1 C3 17_655 2.1201(12)
C3 C2 . 1.4264(17)
C3 C4 . 1.4316(17)
C3 C7 . 1.4912(18)
C5 C1 . 1.424(2)
C5 C4 . 1.4307(17)
C5 C9 . 1.5021(19)
C1 C2 . 1.427(2)
C4 C8 . 1.4977(17)
C10 N1 . 1.1411(19)
C10 B1 . 1.5928(19)
C11 N2 . 1.1409(18)
C11 B1 . 1.5943(18)
C2 C6 . 1.4925(19)
B1 C10 5 1.5928(19)
B1 C11 5 1.5943(18)
